data_1547582
loop_
_publ_author_name
'Zhao, Jie'
'Zhao, Xiao-Jing'
'Cao, Pei'
'Liu, Ji-Kai'
'Wu, Bin'

_publ_section_title
;
 Polycyclic Azetidines and Pyrrolidines via Palladium-Catalyzed
 Intramolecular Amination of Unactivated C(sp3)-H Bonds.
;
_journal_issue 18
_journal_name_full 'Organic letters'
_journal_page_first 4880
_journal_page_last 4883
_journal_paper_doi 10.1021/acs.orglett.7b02339
_journal_volume 19
_journal_year 2017
_chemical_formula_moiety 'C19 H19 Br N2 O'
_chemical_formula_sum 'C19 H19 Br N2 O'
_chemical_formula_weight 371.27
_space_group_crystal_system orthorhombic
_space_group_IT_number 33
_space_group_name_Hall 'P 2c -2n'
_space_group_name_H-M_alt 'P n a 21'
_symmetry_space_group_name_Hall 'P 2c -2n'
_symmetry_space_group_name_H-M 'P n a 21'
_atom_sites_solution_hydrogens geom
_atom_sites_solution_primary direct
_atom_sites_solution_secondary difmap
_audit_creation_method SHELXL-2014/7
_cell_angle_alpha 90
_cell_angle_beta 90
_cell_angle_gamma 90
_cell_formula_units_Z 8
_cell_length_a 15.3885(17)
_cell_length_b 7.1222(8)
_cell_length_c 30.300(4)
_cell_measurement_reflns_used 9979
_cell_measurement_temperature 100(2)
_cell_measurement_theta_max 30.43
_cell_measurement_theta_min 2.69
_cell_volume 3320.9(7)
_computing_cell_refinement 'Bruker SAINT'
_computing_data_collection 'Bruker APEX2'
_computing_data_reduction 'Bruker SAINT'
_computing_molecular_graphics 'Bruker SHELXTL'
_computing_publication_material 'Bruker SHELXTL'
_computing_structure_refinement 'SHELXL-2014 (Sheldrick 2014)'
_computing_structure_solution 'SHELXS-97 (Sheldrick 2008)'
_diffrn_ambient_temperature 100(2)
_diffrn_measured_fraction_theta_full 0.998
_diffrn_measured_fraction_theta_max 0.948
_diffrn_measurement_device_type 'Bruker APEX-II CCD'
_diffrn_measurement_method '\f and \w scans'
_diffrn_radiation_type MoK\a
_diffrn_radiation_wavelength 0.71073
_diffrn_reflns_av_R_equivalents 0.0541
_diffrn_reflns_av_unetI/netI 0.0550
_diffrn_reflns_Laue_measured_fraction_full 0.998
_diffrn_reflns_Laue_measured_fraction_max 0.948
_diffrn_reflns_limit_h_max 21
_diffrn_reflns_limit_h_min -21
_diffrn_reflns_limit_k_max 10
_diffrn_reflns_limit_k_min -9
_diffrn_reflns_limit_l_max 42
_diffrn_reflns_limit_l_min -43
_diffrn_reflns_number 34774
_diffrn_reflns_point_group_measured_fraction_full 0.994
_diffrn_reflns_point_group_measured_fraction_max 0.921
_diffrn_reflns_theta_full 25.242
_diffrn_reflns_theta_max 31.041
_diffrn_reflns_theta_min 1.344
_diffrn_source 'fine-focus sealed tube'
_exptl_absorpt_coefficient_mu 2.482
_exptl_absorpt_correction_type multi-scan
_exptl_absorpt_process_details sadabs
_exptl_crystal_colour colourless
_exptl_crystal_density_diffrn 1.485
_exptl_crystal_description prism
_exptl_crystal_F_000 1520
_exptl_crystal_size_max 0.860
_exptl_crystal_size_mid 0.280
_exptl_crystal_size_min 0.130
_exptl_transmission_factor_max 0.7462
_exptl_transmission_factor_min 0.4667
_refine_diff_density_max 5.967
_refine_diff_density_min -1.162
_refine_diff_density_rms 0.197
_refine_ls_abs_structure_details
;
 Flack x determined using 3375 quotients [(I+)-(I-)]/[(I+)+(I-)]
 (Parsons, Flack and Wagner, Acta Cryst. B69 (2013) 249-259).
;
_refine_ls_abs_structure_Flack 0.539(5)
_refine_ls_extinction_method none
_refine_ls_goodness_of_fit_ref 1.055
_refine_ls_hydrogen_treatment constr
_refine_ls_matrix_type full
_refine_ls_number_parameters 415
_refine_ls_number_reflns 9808
_refine_ls_number_restraints 7
_refine_ls_restrained_S_all 1.055
_refine_ls_R_factor_all 0.0875
_refine_ls_R_factor_gt 0.0721
_refine_ls_shift/su_max 0.000
_refine_ls_shift/su_mean 0.000
_refine_ls_structure_factor_coef Fsqd
_refine_ls_weighting_details 'w=1/[\s^2^(Fo^2^)+(0.1153P)^2^+12.4834P] where P=(Fo^2^+2Fc^2^)/3'
_refine_ls_weighting_scheme calc
_refine_ls_wR_factor_gt 0.1829
_refine_ls_wR_factor_ref 0.1948
_reflns_Friedel_coverage 0.910
_reflns_Friedel_fraction_full 0.990
_reflns_Friedel_fraction_max 0.893
_reflns_number_gt 8242
_reflns_number_total 9808
_reflns_threshold_expression 'I > 2\s(I)'
_cod_data_source_file ol7b02339_si_003.cif
_cod_data_source_block mo_bwje155_0m
_cod_original_cell_volume 3320.9(6)
_cod_database_code 1547582
_shelx_shelxl_version_number 2014/7
_shelx_space_group_comment
;
The symmetry employed for this shelxl refinement is uniquely defined
by the following loop, which should always be used as a source of
symmetry information in preference to the above space-group names.
They are only intended as comments.
;
_shelx_estimated_absorpt_t_min 0.224
_shelx_estimated_absorpt_t_max 0.739

loop_
_space_group_symop_operation_xyz
'x, y, z'
'-x, -y, z+1/2'
'-x+1/2, y+1/2, z+1/2'
'x+1/2, -y+1/2, z'

loop_
_atom_site_label
_atom_site_type_symbol
_atom_site_fract_x
_atom_site_fract_y
_atom_site_fract_z
_atom_site_U_iso_or_equiv
_atom_site_adp_type
_atom_site_occupancy
_atom_site_site_symmetry_order
_atom_site_calc_flag
_atom_site_refinement_flags_posn
_atom_site_refinement_flags_adp
Br1 Br 0.86074(5) 0.67774(12) 0.50176(2) 0.0187(2) Uani 1 1 d . .
Br2 Br 0.62798(5) -0.17425(11) 0.14499(2) 0.01522(19) Uani 1 1 d . .
O1 O 0.6713(3) 0.6737(7) 0.4174(2) 0.0143(10) Uani 1 1 d . .
O2 O 0.4327(3) -0.1759(7) 0.22942(19) 0.0125(10) Uani 1 1 d . .
N1 N 0.7274(4) 0.3957(9) 0.4410(2) 0.0110(11) Uani 1 1 d . .
N2 N 0.8404(4) 0.6364(9) 0.3659(2) 0.0126(12) Uani 1 1 d . .
N3 N 0.5985(4) -0.1656(9) 0.2809(2) 0.0118(12) Uani 1 1 d . .
N4 N 0.4945(4) 0.0970(8) 0.2070(2) 0.0088(11) Uani 1 1 d . .
C1 C 0.4920(5) 0.4600(13) 0.5612(3) 0.0186(16) Uani 1 1 d . .
H1 H 0.4568 0.4985 0.5853 0.022 Uiso 1 1 calc R U
C2 C 0.5658(5) 0.5623(12) 0.5497(2) 0.0159(14) Uani 1 1 d . .
H16 H 0.5816 0.6698 0.5664 0.019 Uiso 1 1 calc R U
C3 C 0.6162(5) 0.5077(11) 0.5139(3) 0.0153(14) Uani 1 1 d . .
H17 H 0.6665 0.5782 0.5064 0.018 Uiso 1 1 calc R U
C4 C 0.5937(5) 0.3489(11) 0.4888(2) 0.0129(13) Uani 1 1 d . .
C5 C 0.6495(5) 0.2793(11) 0.4511(2) 0.0120(13) Uani 1 1 d . .
C6 C 0.7347(5) 0.5688(10) 0.4228(2) 0.0089(12) Uani 1 1 d . .
C7 C 0.8243(5) 0.6270(10) 0.4098(2) 0.0116(13) Uani 1 1 d . .
C8 C 0.9181(5) 0.6969(12) 0.3527(3) 0.0160(15) Uani 1 1 d . .
H4 H 0.9289 0.7050 0.3219 0.019 Uiso 1 1 calc R U
C9 C 0.9836(5) 0.7483(12) 0.3811(3) 0.0160(14) Uani 1 1 d . .
H2 H 1.0385 0.7865 0.3698 0.019 Uiso 1 1 calc R U
C10 C 0.4703(6) 0.3001(14) 0.5368(2) 0.0219(18) Uani 1 1 d . .
H19 H 0.4204 0.2284 0.5445 0.026 Uiso 1 1 calc R U
C11 C 0.5213(5) 0.2467(11) 0.5017(3) 0.0162(13) Uani 1 1 d . .
H18 H 0.5065 0.1363 0.4857 0.019 Uiso 1 1 calc R U
C12 C 0.9687(5) 0.7437(12) 0.4269(3) 0.0144(14) Uani 1 1 d . .
H3 H 1.0123 0.7812 0.4473 0.017 Uiso 1 1 calc R U
C13 C 0.8877(5) 0.6821(11) 0.4410(3) 0.0123(13) Uani 1 1 d . .
C14 C 0.7874(5) 0.2323(11) 0.4397(3) 0.0154(14) Uani 1 1 d . .
H15 H 0.8407 0.2490 0.4582 0.018 Uiso 1 1 calc R U
C15 C 0.7141(6) 0.1181(11) 0.4630(3) 0.0178(15) Uani 1 1 d . .
H6 H 0.7233 0.1014 0.4951 0.021 Uiso 1 1 calc R U
H5 H 0.7006 -0.0030 0.4485 0.021 Uiso 1 1 calc R U
C16 C 0.8064(7) 0.1651(12) 0.3926(3) 0.026(2) Uani 1 1 d . .
H7 H 0.8209 0.0298 0.3936 0.032 Uiso 1 1 calc R U
H14 H 0.8582 0.2326 0.3815 0.032 Uiso 1 1 calc R U
C17 C 0.7283(8) 0.1951(17) 0.3581(4) 0.038(3) Uani 1 1 d . .
H8 H 0.7245 0.3306 0.3511 0.045 Uiso 1 1 calc R U
H9 H 0.7433 0.1287 0.3304 0.045 Uiso 1 1 calc R U
C18 C 0.6397(7) 0.1296(18) 0.3726(3) 0.034(2) Uani 1 1 d . .
H10 H 0.6448 -0.0019 0.3829 0.041 Uiso 1 1 calc R U
H13 H 0.6008 0.1298 0.3466 0.041 Uiso 1 1 calc R U
C19 C 0.5970(5) 0.2426(11) 0.4087(2) 0.0132(13) Uani 1 1 d . U
H12 H 0.5426 0.1776 0.4172 0.016 Uiso 1 1 calc R U
H11 H 0.5803 0.3658 0.3961 0.016 Uiso 1 1 calc R U
C20 C 0.7437(5) -0.2709(12) 0.2654(2) 0.0137(14) Uani 1 1 d . .
H20 H 0.7986 -0.3108 0.2763 0.016 Uiso 1 1 calc R U
C21 C 0.6776(5) -0.2299(12) 0.2946(2) 0.0145(14) Uani 1 1 d . .
H22 H 0.6874 -0.2471 0.3253 0.017 Uiso 1 1 calc R U
C22 C 0.5870(4) -0.1440(10) 0.2372(2) 0.0100(12) Uani 1 1 d . .
C23 C 0.4967(4) -0.0749(10) 0.2244(2) 0.0099(12) Uani 1 1 d . .
C24 C 0.4179(5) 0.2199(11) 0.1969(2) 0.0106(13) Uani 1 1 d . .
C25 C 0.3607(5) 0.1513(10) 0.1592(2) 0.0113(13) Uani 1 1 d . .
C26 C 0.3828(5) -0.0034(12) 0.1334(2) 0.0173(15) Uani 1 1 d . .
H35 H 0.4337 -0.0732 0.1400 0.021 Uiso 1 1 calc R U
C27 C 0.3308(5) -0.0565(12) 0.0979(3) 0.0173(15) Uani 1 1 d . .
H36 H 0.3462 -0.1629 0.0807 0.021 Uiso 1 1 calc R U
C28 C 0.2575(5) 0.0439(13) 0.0876(3) 0.0184(16) Uani 1 1 d . .
H21 H 0.2223 0.0072 0.0633 0.022 Uiso 1 1 calc R U
C29 C 0.7309(4) -0.2544(11) 0.2209(3) 0.0126(14) Uani 1 1 d . .
H39 H 0.7754 -0.2864 0.2005 0.015 Uiso 1 1 calc R U
C30 C 0.6510(5) -0.1897(10) 0.2065(3) 0.0115(14) Uani 1 1 d . .
C31 C 0.3662(5) 0.2605(12) 0.2393(3) 0.0167(15) Uani 1 1 d . .
H25 H 0.3208 0.1633 0.2427 0.020 Uiso 1 1 calc R U
H24 H 0.3367 0.3833 0.2361 0.020 Uiso 1 1 calc R U
C32 C 0.4222(6) 0.2644(15) 0.2813(3) 0.0267(19) Uani 1 1 d . .
H26 H 0.4423 0.1349 0.2874 0.032 Uiso 1 1 calc R U
H27 H 0.3849 0.3034 0.3063 0.032 Uiso 1 1 calc R U
C33 C 0.5033(7) 0.3954(15) 0.2802(3) 0.030(2) Uani 1 1 d . .
H34 H 0.4853 0.5190 0.2683 0.036 Uiso 1 1 calc R U
H28 H 0.5234 0.4155 0.3109 0.036 Uiso 1 1 calc R U
C34 C 0.5790(5) 0.3242(10) 0.2531(3) 0.0156(14) Uani 1 1 d . .
H32 H 0.6066 0.2191 0.2693 0.019 Uiso 1 1 calc R U
H33 H 0.6225 0.4260 0.2506 0.019 Uiso 1 1 calc R U
C35 C 0.5560(5) 0.2573(10) 0.2070(2) 0.0126(13) Uani 1 1 d . .
H29 H 0.6081 0.2356 0.1880 0.015 Uiso 1 1 calc R U
C36 C 0.4844(5) 0.3754(11) 0.1840(3) 0.0158(14) Uani 1 1 d . .
H31 H 0.4928 0.3893 0.1517 0.019 Uiso 1 1 calc R U
H30 H 0.4734 0.4983 0.1981 0.019 Uiso 1 1 calc R U
C37 C 0.2859(5) 0.2542(11) 0.1485(3) 0.0170(14) Uani 1 1 d . .
H38 H 0.2699 0.3609 0.1655 0.020 Uiso 1 1 calc R U
C38 C 0.2351(6) 0.1982(13) 0.1125(3) 0.0228(17) Uani 1 1 d . .
H37 H 0.1844 0.2677 0.1052 0.027 Uiso 1 1 calc R U

loop_
_atom_site_aniso_label
_atom_site_aniso_U_11
_atom_site_aniso_U_22
_atom_site_aniso_U_33
_atom_site_aniso_U_23
_atom_site_aniso_U_13
_atom_site_aniso_U_12
Br1 0.0159(3) 0.0279(5) 0.0123(4) -0.0050(4) -0.0006(3) -0.0008(3)
Br2 0.0125(3) 0.0232(4) 0.0099(3) -0.0035(3) 0.0004(3) 0.0021(3)
O1 0.006(2) 0.011(2) 0.025(3) 0.004(2) 0.000(2) 0.0025(19)
O2 0.008(2) 0.010(2) 0.019(3) 0.0022(19) 0.0026(19) -0.0007(19)
N1 0.013(3) 0.007(3) 0.013(3) 0.000(2) 0.002(2) 0.001(2)
N2 0.012(3) 0.017(3) 0.009(3) 0.002(2) -0.002(2) 0.003(2)
N3 0.012(3) 0.015(3) 0.009(3) -0.002(2) -0.003(2) 0.002(2)
N4 0.006(3) 0.010(3) 0.011(3) 0.000(2) 0.000(2) -0.001(2)
C1 0.015(4) 0.028(4) 0.013(3) -0.008(3) 0.002(3) 0.001(3)
C2 0.017(3) 0.020(4) 0.011(3) -0.007(3) 0.000(3) -0.005(3)
C3 0.014(3) 0.017(4) 0.015(3) -0.003(3) 0.001(2) -0.002(3)
C4 0.012(3) 0.017(3) 0.010(3) -0.001(2) 0.000(2) -0.002(3)
C5 0.016(3) 0.013(3) 0.007(3) -0.001(2) 0.004(2) -0.004(3)
C6 0.007(3) 0.010(3) 0.010(3) -0.001(2) -0.003(2) 0.002(2)
C7 0.009(3) 0.012(3) 0.014(3) -0.002(3) -0.003(2) 0.002(2)
C8 0.013(3) 0.024(4) 0.011(3) 0.004(3) -0.001(3) 0.004(3)
C9 0.011(3) 0.019(4) 0.017(4) 0.001(3) 0.002(3) -0.002(3)
C10 0.019(4) 0.043(5) 0.005(3) -0.002(3) 0.002(3) -0.010(3)
C11 0.019(3) 0.018(3) 0.012(3) -0.004(3) -0.002(3) -0.003(3)
C12 0.012(3) 0.015(4) 0.016(4) 0.001(3) -0.003(2) 0.001(3)
C13 0.011(3) 0.015(4) 0.012(3) -0.001(3) -0.002(3) 0.002(3)
C14 0.019(4) 0.012(3) 0.015(3) 0.006(3) 0.008(3) 0.009(3)
C15 0.026(4) 0.013(3) 0.014(3) 0.007(3) 0.004(3) 0.005(3)
C16 0.042(6) 0.014(4) 0.023(4) 0.001(3) 0.019(4) 0.006(4)
C17 0.039(6) 0.047(7) 0.027(5) -0.015(4) 0.005(4) -0.010(5)
C18 0.038(6) 0.046(6) 0.019(4) -0.010(4) -0.004(4) 0.010(5)
C19 0.025(3) 0.013(3) 0.002(3) -0.002(2) 0.001(2) -0.002(3)
C20 0.011(3) 0.020(3) 0.010(3) -0.003(3) -0.006(2) 0.002(3)
C21 0.015(3) 0.023(4) 0.006(3) -0.004(3) -0.006(2) 0.004(3)
C22 0.006(3) 0.012(3) 0.012(3) 0.001(2) -0.002(2) -0.002(2)
C23 0.009(3) 0.014(3) 0.006(3) -0.003(2) -0.002(2) 0.001(2)
C24 0.011(3) 0.016(3) 0.005(3) 0.002(2) 0.003(2) -0.001(3)
C25 0.009(3) 0.016(3) 0.009(3) 0.002(2) 0.000(2) 0.000(3)
C26 0.016(3) 0.020(4) 0.015(3) -0.002(3) -0.003(3) 0.005(3)
C27 0.015(3) 0.019(4) 0.018(3) -0.004(3) -0.005(3) 0.002(3)
C28 0.014(3) 0.031(4) 0.010(3) -0.002(3) -0.002(3) 0.005(3)
C29 0.007(3) 0.014(4) 0.017(4) -0.002(3) -0.001(2) 0.001(3)
C30 0.005(3) 0.015(3) 0.015(3) -0.003(3) 0.000(3) 0.001(2)
C31 0.015(3) 0.019(4) 0.016(4) -0.001(3) 0.001(3) 0.009(3)
C32 0.032(5) 0.036(5) 0.012(3) 0.003(3) -0.001(3) 0.012(4)
C33 0.036(5) 0.040(5) 0.015(4) -0.014(4) -0.008(3) 0.005(4)
C34 0.016(3) 0.010(3) 0.022(4) 0.001(3) -0.004(3) -0.005(3)
C35 0.018(3) 0.008(3) 0.012(3) 0.001(2) -0.002(3) -0.002(3)
C36 0.015(3) 0.012(3) 0.020(4) 0.004(3) 0.000(3) 0.000(3)
C37 0.015(3) 0.020(4) 0.016(4) -0.003(3) 0.000(3) 0.010(3)
C38 0.016(4) 0.028(4) 0.025(4) -0.002(3) -0.003(3) 0.002(3)

loop_
_atom_type_symbol
_atom_type_description
_atom_type_scat_dispersion_real
_atom_type_scat_dispersion_imag
_atom_type_scat_source
C C 0.0033 0.0016 'International Tables Vol C Tables 4.2.6.8 and 6.1.1.4'
H H 0.0000 0.0000 'International Tables Vol C Tables 4.2.6.8 and 6.1.1.4'
N N 0.0061 0.0033 'International Tables Vol C Tables 4.2.6.8 and 6.1.1.4'
O O 0.0106 0.0060 'International Tables Vol C Tables 4.2.6.8 and 6.1.1.4'
Br Br -0.2901 2.4595 'International Tables Vol C Tables 4.2.6.8 and 6.1.1.4'

loop_
_geom_angle_atom_site_label_1
_geom_angle_atom_site_label_2
_geom_angle_atom_site_label_3
_geom_angle
C6 N1 C14 130.5(6)
C6 N1 C5 131.1(6)
C14 N1 C5 94.0(6)
C8 N2 C7 118.2(7)
C22 N3 C21 117.1(7)
C23 N4 C35 133.6(6)
C23 N4 C24 129.5(6)
C35 N4 C24 93.0(5)
C2 C1 C10 119.2(7)
C2 C1 H1 120.4
C10 C1 H1 120.4
C3 C2 C1 120.3(7)
C3 C2 H16 119.9
C1 C2 H16 119.9
C2 C3 C4 120.6(7)
C2 C3 H17 119.7
C4 C3 H17 119.7
C11 C4 C3 117.9(7)
C11 C4 C5 119.8(7)
C3 C4 C5 122.1(7)
N1 C5 C4 115.5(6)
N1 C5 C19 110.1(6)
C4 C5 C19 112.8(7)
N1 C5 C15 86.8(6)
C4 C5 C15 115.4(6)
C19 C5 C15 113.7(6)
O1 C6 N1 122.4(7)
O1 C6 C7 121.7(7)
N1 C6 C7 115.9(6)
N2 C7 C13 121.2(7)
N2 C7 C6 116.1(6)
C13 C7 C6 122.6(7)
N2 C8 C9 123.9(8)
N2 C8 H4 118.0
C9 C8 H4 118.0
C8 C9 C12 119.4(7)
C8 C9 H2 120.3
C12 C9 H2 120.3
C11 C10 C1 119.8(8)
C11 C10 H19 120.1
C1 C10 H19 120.1
C10 C11 C4 122.1(8)
C10 C11 H18 119.0
C4 C11 H18 119.0
C13 C12 C9 117.3(7)
C13 C12 H3 121.4
C9 C12 H3 121.4
C12 C13 C7 120.0(7)
C12 C13 Br1 120.2(6)
C7 C13 Br1 119.8(6)
N1 C14 C16 112.8(7)
N1 C14 C15 87.0(5)
C16 C14 C15 113.4(8)
N1 C14 H15 113.7
C16 C14 H15 113.7
C15 C14 H15 113.7
C14 C15 C5 88.5(5)
C14 C15 H6 113.9
C5 C15 H6 113.9
C14 C15 H5 113.9
C5 C15 H5 113.9
H6 C15 H5 111.1
C14 C16 C17 114.9(8)
C14 C16 H7 108.5
C17 C16 H7 108.5
C14 C16 H14 108.5
C17 C16 H14 108.5
H7 C16 H14 107.5
C18 C17 C16 116.4(9)
C18 C17 H8 108.2
C16 C17 H8 108.2
C18 C17 H9 108.2
C16 C17 H9 108.2
H8 C17 H9 107.3
C17 C18 C19 116.2(9)
C17 C18 H10 108.2
C19 C18 H10 108.2
C17 C18 H13 108.2
C19 C18 H13 108.2
H10 C18 H13 107.4
C18 C19 C5 117.8(7)
C18 C19 H12 107.9
C5 C19 H12 107.9
C18 C19 H11 107.9
C5 C19 H11 107.9
H12 C19 H11 107.2
C29 C20 C21 120.5(7)
C29 C20 H20 119.7
C21 C20 H20 119.7
N3 C21 C20 122.2(7)
N3 C21 H22 118.9
C20 C21 H22 118.9
N3 C22 C30 122.6(7)
N3 C22 C23 114.0(6)
C30 C22 C23 123.3(6)
O2 C23 N4 124.4(6)
O2 C23 C22 120.7(6)
N4 C23 C22 114.8(6)
N4 C24 C25 114.8(6)
N4 C24 C31 110.3(6)
C25 C24 C31 112.8(6)
N4 C24 C36 87.2(5)
C25 C24 C36 114.7(6)
C31 C24 C36 114.6(7)
C26 C25 C37 118.8(7)
C26 C25 C24 122.3(6)
C37 C25 C24 118.8(7)
C27 C26 C25 120.6(7)
C27 C26 H35 119.7
C25 C26 H35 119.7
C28 C27 C26 120.4(7)
C28 C27 H36 119.8
C26 C27 H36 119.8
C27 C28 C38 119.8(8)
C27 C28 H21 120.1
C38 C28 H21 120.1
C20 C29 C30 117.9(7)
C20 C29 H39 121.0
C30 C29 H39 121.0
C29 C30 C22 119.6(7)
C29 C30 Br2 119.6(6)
C22 C30 Br2 120.7(6)
C24 C31 C32 113.9(7)
C24 C31 H25 108.8
C32 C31 H25 108.8
C24 C31 H24 108.8
C32 C31 H24 108.8
H25 C31 H24 107.7
C31 C32 C33 116.2(8)
C31 C32 H26 108.2
C33 C32 H26 108.2
C31 C32 H27 108.2
C33 C32 H27 108.2
H26 C32 H27 107.4
C34 C33 C32 115.3(8)
C34 C33 H34 108.4
C32 C33 H34 108.4
C34 C33 H28 108.4
C32 C33 H28 108.4
H34 C33 H28 107.5
C33 C34 C35 115.1(7)
C33 C34 H32 108.5
C35 C34 H32 108.5
C33 C34 H33 108.5
C35 C34 H33 108.5
H32 C34 H33 107.5
N4 C35 C34 113.1(6)
N4 C35 C36 87.9(5)
C34 C35 C36 114.2(6)
N4 C35 H29 113.1
C34 C35 H29 113.1
C36 C35 H29 113.1
C35 C36 C24 88.1(6)
C35 C36 H31 114.0
C24 C36 H31 114.0
C35 C36 H30 114.0
C24 C36 H30 114.0
H31 C36 H30 111.2
C38 C37 C25 119.4(7)
C38 C37 H38 120.3
C25 C37 H38 120.3
C28 C38 C37 121.0(8)
C28 C38 H37 119.5
C37 C38 H37 119.5

loop_
_geom_bond_atom_site_label_1
_geom_bond_atom_site_label_2
_geom_bond_distance
Br1 C13 1.886(8)
Br2 C30 1.900(8)
O1 C6 1.240(8)
O2 C23 1.229(9)
N1 C6 1.355(9)
N1 C14 1.486(9)
N1 C5 1.490(10)
N2 C8 1.333(11)
N2 C7 1.356(10)
N3 C22 1.343(9)
N3 C21 1.366(9)
N4 C23 1.334(10)
N4 C35 1.483(9)
N4 C24 1.498(9)
C1 C2 1.393(11)
C1 C10 1.399(12)
C1 H1 0.9500
C2 C3 1.389(10)
C2 H16 0.9500
C3 C4 1.407(10)
C3 H17 0.9500
C4 C11 1.386(10)
C4 C5 1.511(10)
C5 C19 1.541(10)
C5 C15 1.561(11)
C6 C7 1.493(10)
C7 C13 1.414(10)
C8 C9 1.374(11)
C8 H4 0.9500
C9 C12 1.407(11)
C9 H2 0.9500
C10 C11 1.377(11)
C10 H19 0.9500
C11 H18 0.9500
C12 C13 1.390(11)
C12 H3 0.9500
C14 C16 1.534(12)
C14 C15 1.560(11)
C14 H15 1.0000
C15 H6 0.9900
C15 H5 0.9900
C16 C17 1.607(17)
C16 H7 0.9900
C16 H14 0.9900
C17 C18 1.506(16)
C17 H8 0.9900
C17 H9 0.9900
C18 C19 1.508(12)
C18 H10 0.9900
C18 H13 0.9900
C19 H12 0.9900
C19 H11 0.9900
C20 C29 1.368(10)
C20 C21 1.380(11)
C20 H20 0.9500
C21 H22 0.9500
C22 C30 1.393(10)
C22 C23 1.526(10)
C24 C25 1.523(10)
C24 C31 1.537(11)
C24 C36 1.558(11)
C25 C26 1.394(11)
C25 C37 1.402(10)
C26 C27 1.393(10)
C26 H35 0.9500
C27 C28 1.371(11)
C27 H36 0.9500
C28 C38 1.378(13)
C28 H21 0.9500
C29 C30 1.384(10)
C29 H39 0.9500
C31 C32 1.538(12)
C31 H25 0.9900
C31 H24 0.9900
C32 C33 1.558(15)
C32 H26 0.9900
C32 H27 0.9900
C33 C34 1.512(13)
C33 H34 0.9900
C33 H28 0.9900
C34 C35 1.519(11)
C34 H32 0.9900
C34 H33 0.9900
C35 C36 1.552(11)
C35 H29 1.0000
C36 H31 0.9900
C36 H30 0.9900
C37 C38 1.399(12)
C37 H38 0.9500
C38 H37 0.9500

loop_
_geom_hbond_atom_site_label_D
_geom_hbond_atom_site_label_H
_geom_hbond_atom_site_label_A
_geom_hbond_distance_DH
_geom_hbond_distance_HA
_geom_hbond_distance_DA
_geom_hbond_angle_DHA
_geom_hbond_site_symmetry_A
C36 H30 O2 0.99 2.58 3.570(10) 174.4 1_565
C29 H39 O2 0.95 2.59 3.155(9) 118.6 4_545
C20 H20 O2 0.95 2.51 3.128(9) 123.1 4_545
C15 H5 O1 0.99 2.53 3.517(10) 175.1 1_545
C12 H3 O1 0.95 2.63 3.186(10) 117.8 4_565
C9 H2 O1 0.95 2.52 3.140(10) 123.3 4_565
C36 H30 O2 0.99 2.58 3.570(10) 174.4 1_565
C29 H39 O2 0.95 2.59 3.155(9) 118.6 4_545
C20 H20 O2 0.95 2.51 3.128(9) 123.1 4_545
C15 H5 O1 0.99 2.53 3.517(10) 175.1 1_545
C12 H3 O1 0.95 2.63 3.186(10) 117.8 4_565
C9 H2 O1 0.95 2.52 3.140(10) 123.3 4_565
C36 H30 O2 0.99 2.58 3.570(10) 174.4 1_565
C29 H39 O2 0.95 2.59 3.155(9) 118.6 4_545
C20 H20 O2 0.95 2.51 3.128(9) 123.1 4_545
C15 H5 O1 0.99 2.53 3.517(10) 175.1 1_545
C12 H3 O1 0.95 2.63 3.186(10) 117.8 4_565
C9 H2 O1 0.95 2.52 3.140(10) 123.3 4_565
C36 H30 O2 0.99 2.58 3.570(10) 174.4 1_565
C29 H39 O2 0.95 2.59 3.155(9) 118.6 4_545
C20 H20 O2 0.95 2.51 3.128(9) 123.1 4_545
C15 H5 O1 0.99 2.53 3.517(10) 175.1 1_545
C12 H3 O1 0.95 2.63 3.186(10) 117.8 4_565
C9 H2 O1 0.95 2.52 3.140(10) 123.3 4_565
C9 H2 O1 0.95 2.52 3.140(10) 123.3 4_565
C12 H3 O1 0.95 2.63 3.186(10) 117.8 4_565
C15 H5 O1 0.99 2.53 3.517(10) 175.1 1_545
C20 H20 O2 0.95 2.51 3.128(9) 123.1 4_545
C29 H39 O2 0.95 2.59 3.155(9) 118.6 4_545
C36 H30 O2 0.99 2.58 3.570(10) 174.4 1_565
C9 H2 O1 0.95 2.52 3.140(10) 123.3 4_565
C12 H3 O1 0.95 2.63 3.186(10) 117.8 4_565
C15 H5 O1 0.99 2.53 3.517(10) 175.1 1_545
C20 H20 O2 0.95 2.51 3.128(9) 123.1 4_545
C29 H39 O2 0.95 2.59 3.155(9) 118.6 4_545
C36 H30 O2 0.99 2.58 3.570(10) 174.4 1_565
C9 H2 O1 0.95 2.52 3.140(10) 123.3 4_565
C12 H3 O1 0.95 2.63 3.186(10) 117.8 4_565
C15 H5 O1 0.99 2.53 3.517(10) 175.1 1_545
C20 H20 O2 0.95 2.51 3.128(9) 123.1 4_545
C29 H39 O2 0.95 2.59 3.155(9) 118.6 4_545
C36 H30 O2 0.99 2.58 3.570(10) 174.4 1_565
C9 H2 O1 0.95 2.52 3.140(10) 123.3 4_565
C12 H3 O1 0.95 2.63 3.186(10) 117.8 4_565
C15 H5 O1 0.99 2.53 3.517(10) 175.1 1_545
C20 H20 O2 0.95 2.51 3.128(9) 123.1 4_545
C29 H39 O2 0.95 2.59 3.155(9) 118.6 4_545
C36 H30 O2 0.99 2.58 3.570(10) 174.4 1_565

loop_
_geom_torsion_atom_site_label_1
_geom_torsion_atom_site_label_2
_geom_torsion_atom_site_label_3
_geom_torsion_atom_site_label_4
_geom_torsion
C10 C1 C2 C3 1.2(13)
C1 C2 C3 C4 0.1(12)
C2 C3 C4 C11 -1.8(12)
C2 C3 C4 C5 -176.8(7)
C6 N1 C5 C4 -70.5(10)
C14 N1 C5 C4 131.8(7)
C6 N1 C5 C19 58.7(10)
C14 N1 C5 C19 -99.0(7)
C6 N1 C5 C15 172.7(7)
C14 N1 C5 C15 15.0(6)
C11 C4 C5 N1 -177.9(7)
C3 C4 C5 N1 -3.1(11)
C11 C4 C5 C19 54.2(10)
C3 C4 C5 C19 -131.0(8)
C11 C4 C5 C15 -78.8(9)
C3 C4 C5 C15 96.0(9)
C14 N1 C6 O1 161.7(8)
C5 N1 C6 O1 11.6(12)
C14 N1 C6 C7 -18.9(11)
C5 N1 C6 C7 -169.0(7)
C8 N2 C7 C13 0.9(11)
C8 N2 C7 C6 176.7(7)
O1 C6 C7 N2 -71.2(9)
N1 C6 C7 N2 109.4(7)
O1 C6 C7 C13 104.6(9)
N1 C6 C7 C13 -74.9(9)
C7 N2 C8 C9 0.9(12)
N2 C8 C9 C12 -2.1(13)
C2 C1 C10 C11 -0.6(14)
C1 C10 C11 C4 -1.3(14)
C3 C4 C11 C10 2.4(12)
C5 C4 C11 C10 177.5(8)
C8 C9 C12 C13 1.5(12)
C9 C12 C13 C7 0.1(12)
C9 C12 C13 Br1 -178.3(6)
N2 C7 C13 C12 -1.3(11)
C6 C7 C13 C12 -176.9(7)
N2 C7 C13 Br1 177.1(6)
C6 C7 C13 Br1 1.6(10)
C6 N1 C14 C16 -58.8(11)
C5 N1 C14 C16 99.1(8)
C6 N1 C14 C15 -173.0(8)
C5 N1 C14 C15 -15.1(6)
N1 C14 C15 C5 14.3(6)
C16 C14 C15 C5 -99.2(7)
N1 C5 C15 C14 -14.3(6)
C4 C5 C15 C14 -131.1(7)
C19 C5 C15 C14 96.3(7)
N1 C14 C16 C17 -31.3(11)
C15 C14 C16 C17 65.6(9)
C14 C16 C17 C18 -48.7(12)
C16 C17 C18 C19 70.3(13)
C17 C18 C19 C5 -52.0(12)
N1 C5 C19 C18 64.0(9)
C4 C5 C19 C18 -165.3(8)
C15 C5 C19 C18 -31.5(10)
C22 N3 C21 C20 0.3(12)
C29 C20 C21 N3 -2.4(13)
C21 N3 C22 C30 1.9(11)
C21 N3 C22 C23 179.0(7)
C35 N4 C23 O2 163.3(7)
C24 N4 C23 O2 11.6(12)
C35 N4 C23 C22 -18.3(11)
C24 N4 C23 C22 -169.9(6)
N3 C22 C23 O2 -68.3(9)
C30 C22 C23 O2 108.8(8)
N3 C22 C23 N4 113.2(7)
C30 C22 C23 N4 -69.7(9)
C23 N4 C24 C25 -69.1(9)
C35 N4 C24 C25 131.0(6)
C23 N4 C24 C31 59.6(10)
C35 N4 C24 C31 -100.3(6)
C23 N4 C24 C36 174.9(7)
C35 N4 C24 C36 15.0(6)
N4 C24 C25 C26 -6.1(10)
C31 C24 C25 C26 -133.6(8)
C36 C24 C25 C26 92.7(9)
N4 C24 C25 C37 177.9(7)
C31 C24 C25 C37 50.4(9)
C36 C24 C25 C37 -83.3(9)
C37 C25 C26 C27 -0.9(12)
C24 C25 C26 C27 -176.9(7)
C25 C26 C27 C28 0.6(13)
C26 C27 C28 C38 0.0(13)
C21 C20 C29 C30 2.2(12)
C20 C29 C30 C22 0.0(11)
C20 C29 C30 Br2 -177.4(6)
N3 C22 C30 C29 -2.1(11)
C23 C22 C30 C29 -178.9(7)
N3 C22 C30 Br2 175.2(5)
C23 C22 C30 Br2 -1.6(10)
N4 C24 C31 C32 30.6(9)
C25 C24 C31 C32 160.4(7)
C36 C24 C31 C32 -65.8(9)
C24 C31 C32 C33 52.6(11)
C31 C32 C33 C34 -74.9(11)
C32 C33 C34 C35 49.1(10)
C23 N4 C35 C34 -58.1(10)
C24 N4 C35 C34 100.4(7)
C23 N4 C35 C36 -173.6(8)
C24 N4 C35 C36 -15.1(6)
C33 C34 C35 N4 -61.4(9)
C33 C34 C35 C36 37.2(10)
N4 C35 C36 C24 14.5(5)
C34 C35 C36 C24 -100.0(7)
N4 C24 C36 C35 -14.3(5)
C25 C24 C36 C35 -130.4(6)
C31 C24 C36 C35 96.8(7)
C26 C25 C37 C38 0.6(12)
C24 C25 C37 C38 176.8(8)
C27 C28 C38 C37 -0.2(14)
C25 C37 C38 C28 -0.1(14)
